data_7225765
loop_
_publ_author_name
'Magubane, Makhosozane N.'
'Nyamato, George Simba'
'Ojwach, Stephen O.'
'Munro, Orde Q.'

_publ_section_title
;
 Structural, Kinetic, and DFT Studies of the Transfer Hydro-genation of
 Ketones Mediated by (Pyrazole)pyridine Iron(II) and Nickel(II) Complexes
;
_journal_name_full 'RSC Adv.'
_journal_paper_doi 10.1039/C6RA12788F
_journal_year 2016
_chemical_formula_moiety 'C15 H23 N5 Ni O3, H2 O, 2(Br)'
_chemical_formula_sum 'C15 H25 Br2 N5 Ni O4'
_chemical_formula_weight 557.93
_chemical_name_systematic
;
 ?
;
_space_group_crystal_system monoclinic
_space_group_IT_number 9
_space_group_name_Hall 'C -2yc'
_space_group_name_H-M_alt 'C 1 c 1'
_symmetry_space_group_name_Hall 'C -2yc'
_symmetry_space_group_name_H-M 'C 1 c 1'
_atom_sites_solution_hydrogens mixed
_atom_sites_solution_primary direct
_audit_creation_date 2014-06-06
_audit_creation_method
;
Olex2 1.2
(compiled 2014.03.20 svn.r2914 for OlexSys, GUI svn.r4816)
;
_audit_update_record
;
2016-05-16 deposited with the CCDC.
2016-06-27 downloaded from the CCDC.
;
_cell_angle_alpha 90
_cell_angle_beta 103.777(2)
_cell_angle_gamma 90
_cell_formula_units_Z 4
_cell_length_a 10.4314(8)
_cell_length_b 11.0104(8)
_cell_length_c 18.8608(13)
_cell_measurement_reflns_used 9928
_cell_measurement_temperature 100.0
_cell_measurement_theta_max 30.48
_cell_measurement_theta_min 3.13
_cell_volume 2103.9(3)
_computing_data_reduction 'SAINT v8.27A (Bruker, 2012)'
_computing_molecular_graphics 'Olex2 (Dolomanov et al., 2009)'
_computing_publication_material 'Olex2 (Dolomanov et al., 2009)'
_computing_structure_refinement 'ShelXL (Sheldrick, 2008)'
_computing_structure_solution 'ShelXS (Sheldrick, 2008)'
_diffrn_ambient_temperature 100.0
_diffrn_detector 'Bruker APEX2 area detector'
_diffrn_detector_area_resol_mean 7.9
_diffrn_detector_type 'CCD area detector'
_diffrn_measured_fraction_theta_full 0.994
_diffrn_measured_fraction_theta_max 0.994
_diffrn_measurement_device 'three-circle diffractometer'
_diffrn_measurement_device_type 'Bruker SMART APEX2 area detector'
_diffrn_measurement_method '\w and \f scans'
_diffrn_radiation_monochromator 'mirror optics'
_diffrn_radiation_probe x-ray
_diffrn_radiation_type MoK\a
_diffrn_radiation_wavelength 0.71073
_diffrn_reflns_av_R_equivalents 0.0210
_diffrn_reflns_av_unetI/netI 0.0287
_diffrn_reflns_Laue_measured_fraction_full 0.994
_diffrn_reflns_Laue_measured_fraction_max 0.994
_diffrn_reflns_limit_h_max 7
_diffrn_reflns_limit_h_min -14
_diffrn_reflns_limit_k_max 15
_diffrn_reflns_limit_k_min -15
_diffrn_reflns_limit_l_max 26
_diffrn_reflns_limit_l_min -23
_diffrn_reflns_number 12399
_diffrn_reflns_point_group_measured_fraction_full 0.681
_diffrn_reflns_point_group_measured_fraction_max 0.654
_diffrn_reflns_theta_full 26.000
_diffrn_reflns_theta_max 30.479
_diffrn_reflns_theta_min 2.224
_diffrn_source 'microfocus sealed X-ray tube'
_diffrn_source_type 'Incoatec I\ms'
_diffrn_standards_number 0
_exptl_absorpt_coefficient_mu 4.750
_exptl_absorpt_correction_T_max 0.7461
_exptl_absorpt_correction_T_min 0.4630
_exptl_absorpt_correction_type multi-scan
_exptl_absorpt_process_details
;
SADABS-2012/1 (Bruker,2012) was used for absorption correction.
wR2(int) was 0.1002 before and 0.0454 after correction.
The Ratio of minimum to maximum transmission is 0.6206.
The \l/2 correction factor is 0.0015.
;
_exptl_crystal_colour 'clear light blue'
_exptl_crystal_colour_lustre clear
_exptl_crystal_colour_modifier light
_exptl_crystal_colour_primary blue
_exptl_crystal_density_diffrn 1.761
_exptl_crystal_description irregular
_exptl_crystal_F_000 1120
_exptl_crystal_size_max 0.4
_exptl_crystal_size_mid 0.3
_exptl_crystal_size_min 0.2
_refine_diff_density_max 0.445
_refine_diff_density_min -0.386
_refine_diff_density_rms 0.057
_refine_ls_abs_structure_details
;
 Classical Flack method preferred over Parsons because s.u. lower.
;
_refine_ls_abs_structure_Flack 0.014(5)
_refine_ls_extinction_coef 0.00042(11)
_refine_ls_extinction_expression Fc^*^=kFc[1+0.001xFc^2^\l^3^/sin(2\q)]^-1/4^
_refine_ls_extinction_method SHELXL
_refine_ls_goodness_of_fit_ref 1.042
_refine_ls_hydrogen_treatment mixed
_refine_ls_matrix_type full
_refine_ls_number_parameters 281
_refine_ls_number_reflns 4201
_refine_ls_number_restraints 10
_refine_ls_restrained_S_all 1.041
_refine_ls_R_factor_all 0.0153
_refine_ls_R_factor_gt 0.0150
_refine_ls_shift/su_max 0.001
_refine_ls_shift/su_mean 0.000
_refine_ls_structure_factor_coef Fsqd
_refine_ls_weighting_details 'w=1/[\s^2^(Fo^2^)+(0.0132P)^2^+0.7200P] where P=(Fo^2^+2Fc^2^)/3'
_refine_ls_weighting_scheme calc
_refine_ls_wR_factor_gt 0.0368
_refine_ls_wR_factor_ref 0.0369
_reflns_Friedel_coverage 0.315
_reflns_Friedel_fraction_full 0.367
_reflns_Friedel_fraction_max 0.314
_reflns_number_gt 4128
_reflns_number_total 4201
_reflns_threshold_expression 'I > 2\s(I)'
_cod_data_source_file c6ra12788f2.cif
_cod_data_source_block mo_so_mgc1_l3_db_0m
_cod_database_code 7225765
_shelxl_version_number 2014-3
_shelx_space_group_comment
;
The symmetry employed for this shelxl refinement is uniquely defined
by the following loop, which should always be used as a source of
symmetry information in preference to the above space-group names.
They are only intended as comments.
;
_shelx_estimated_absorpt_t_max 0.450
_shelx_estimated_absorpt_t_min 0.252
_olex2_refinement_description
;
1. Fixed Uiso
 At 1.2 times of:
  All C(H) groups
 At 1.5 times of:
  All C(H,H,H) groups
2. Restrained distances
 H2A-O2
 0.82 with sigma of 0.02
 O2-H2B
 0.82 with sigma of 0.02
 H1SA-O1S
 0.82 with sigma of 0.02
 O1S-H1SB
 0.82 with sigma of 0.02
 H1A-O1
 0.82 with sigma of 0.02
 O1-H1B
 0.82 with sigma of 0.02
 O3-H3B
 0.82 with sigma of 0.02
 O3-H3A
 0.82 with sigma of 0.02
3.a Aromatic/amide H refined with riding coordinates:
 C3(H3), C7(H7), C8(H8), C9(H9), C13(H13)
3.b Idealised Me refined as rotating group:
 C1(H1C,H1D,H1E), C5(H5A,H5B,H5C), C11(H11A,H11B,H11C), C15(H15A,H15B,H15C)
;

loop_
_space_group_symop_operation_xyz
'x, y, z'
'x, -y, z+1/2'
'x+1/2, y+1/2, z'
'x+1/2, -y+1/2, z+1/2'

loop_
_atom_site_label
_atom_site_type_symbol
_atom_site_fract_x
_atom_site_fract_y
_atom_site_fract_z
_atom_site_U_iso_or_equiv
_atom_site_adp_type
_atom_site_occupancy
_atom_site_site_symmetry_order
_atom_site_calc_flag
_atom_site_refinement_flags_posn
Ni1 Ni 0.38430(2) 0.55274(2) 0.92544(2) 0.00813(5) Uani 1 1 d .
O1 O 0.41471(16) 0.51482(15) 1.03412(8) 0.0134(3) Uani 1 1 d D
H1A H 0.422(3) 0.571(2) 1.0632(15) 0.022(8) Uiso 1 1 d D
H1B H 0.467(3) 0.461(3) 1.0474(19) 0.031(9) Uiso 1 1 d D
O2 O 0.31025(16) 0.72514(15) 0.94475(8) 0.0127(3) Uani 1 1 d D
H2A H 0.266(3) 0.750(3) 0.9063(14) 0.026(9) Uiso 1 1 d D
H2B H 0.265(4) 0.728(4) 0.9729(19) 0.048(12) Uiso 1 1 d D
O3 O 0.45705(16) 0.38030(15) 0.91292(9) 0.0130(3) Uani 1 1 d D
H3A H 0.508(3) 0.355(3) 0.9510(14) 0.029(9) Uiso 1 1 d D
H3B H 0.495(3) 0.375(3) 0.8792(14) 0.025(8) Uiso 1 1 d D
N1 N 0.19099(17) 0.49516(16) 0.88304(9) 0.0101(3) Uani 1 1 d .
N2 N 0.15312(17) 0.50532(16) 0.80762(9) 0.0104(3) Uani 1 1 d .
N3 N 0.36069(17) 0.58112(16) 0.81809(9) 0.0092(3) Uani 1 1 d .
N4 N 0.57648(17) 0.64327(16) 0.84976(9) 0.0098(3) Uani 1 1 d .
N5 N 0.56692(17) 0.62306(16) 0.92062(9) 0.0109(3) Uani 1 1 d .
C1 C 0.0883(2) 0.4344(2) 0.98237(12) 0.0155(4) Uani 1 1 d .
H1C H 0.1760 0.4054 1.0079 0.023 Uiso 1 1 calc GR
H1D H 0.0219 0.3735 0.9865 0.023 Uiso 1 1 calc GR
H1E H 0.0690 0.5108 1.0044 0.023 Uiso 1 1 calc GR
C2 C 0.0852(2) 0.45482(18) 0.90361(11) 0.0110(4) Uani 1 1 d .
C3 C -0.0210(2) 0.4385(2) 0.84246(11) 0.0137(4) Uani 1 1 d .
H3 H -0.1069 0.4101 0.8428 0.016 Uiso 1 1 calc R
C4 C 0.0233(2) 0.47135(19) 0.78228(12) 0.0120(4) Uani 1 1 d .
C5 C -0.0513(2) 0.4706(2) 0.70415(12) 0.0171(4) Uani 1 1 d .
H5A H -0.0552 0.5532 0.6845 0.026 Uiso 1 1 calc GR
H5B H -0.1410 0.4406 0.7006 0.026 Uiso 1 1 calc GR
H5C H -0.0065 0.4173 0.6761 0.026 Uiso 1 1 calc GR
C6 C 0.2468(2) 0.55224(18) 0.77204(11) 0.0100(3) Uani 1 1 d .
C7 C 0.2274(2) 0.5684(2) 0.69702(11) 0.0153(4) Uani 1 1 d .
H7 H 0.1470 0.5459 0.6641 0.018 Uiso 1 1 calc R
C8 C 0.3308(2) 0.6188(2) 0.67261(12) 0.0158(4) Uani 1 1 d .
H8 H 0.3194 0.6335 0.6219 0.019 Uiso 1 1 calc R
C9 C 0.4507(2) 0.6485(2) 0.71984(11) 0.0137(4) Uani 1 1 d .
H9 H 0.5214 0.6825 0.7027 0.016 Uiso 1 1 calc R
C10 C 0.4616(2) 0.62554(18) 0.79373(11) 0.0099(3) Uani 1 1 d .
C11 C 0.7527(2) 0.6882(2) 0.77961(13) 0.0173(4) Uani 1 1 d .
H11A H 0.8492 0.6948 0.7921 0.026 Uiso 1 1 calc GR
H11B H 0.7141 0.7646 0.7577 0.026 Uiso 1 1 calc GR
H11C H 0.7255 0.6217 0.7447 0.026 Uiso 1 1 calc GR
C12 C 0.7059(2) 0.66303(18) 0.84720(12) 0.0123(4) Uani 1 1 d .
C13 C 0.7784(2) 0.6546(2) 0.91770(12) 0.0145(4) Uani 1 1 d .
H13 H 0.8713 0.6633 0.9341 0.017 Uiso 1 1 calc R
C14 C 0.6892(2) 0.63046(19) 0.96154(11) 0.0122(4) Uani 1 1 d .
C15 C 0.7208(2) 0.6136(2) 1.04246(12) 0.0177(4) Uani 1 1 d .
H15A H 0.6593 0.6616 1.0631 0.027 Uiso 1 1 calc GR
H15B H 0.8113 0.6407 1.0635 0.027 Uiso 1 1 calc GR
H15C H 0.7124 0.5276 1.0538 0.027 Uiso 1 1 calc GR
O1S O 0.4405(2) 0.70494(19) 1.12378(10) 0.0245(4) Uani 1 1 d D
H1SA H 0.366(2) 0.729(3) 1.123(2) 0.043(11) Uiso 1 1 d D
H1SB H 0.473(4) 0.685(3) 1.1664(13) 0.037(10) Uiso 1 1 d D
Br1 Br 0.61612(2) 0.26742(2) 1.06954(2) 0.01540(5) Uani 1 1 d .
Br2 Br 0.62102(2) 0.33716(2) 0.79129(2) 0.01312(5) Uani 1 1 d .

loop_
_atom_site_aniso_label
_atom_site_aniso_U_11
_atom_site_aniso_U_22
_atom_site_aniso_U_33
_atom_site_aniso_U_23
_atom_site_aniso_U_13
_atom_site_aniso_U_12
Ni1 0.00684(11) 0.01062(11) 0.00701(10) 0.00025(8) 0.00178(8) -0.00029(9)
O1 0.0148(7) 0.0164(8) 0.0093(6) 0.0010(6) 0.0034(6) 0.0028(6)
O2 0.0125(7) 0.0153(8) 0.0108(7) 0.0000(5) 0.0037(6) 0.0019(6)
O3 0.0141(7) 0.0128(7) 0.0126(7) 0.0015(6) 0.0041(6) 0.0022(6)
N1 0.0090(7) 0.0131(8) 0.0077(7) 0.0000(6) 0.0008(6) -0.0012(6)
N2 0.0080(7) 0.0145(8) 0.0086(7) -0.0004(6) 0.0014(6) 0.0005(6)
N3 0.0092(7) 0.0096(7) 0.0091(7) 0.0000(6) 0.0028(6) 0.0016(6)
N4 0.0091(7) 0.0118(8) 0.0094(7) 0.0008(6) 0.0038(6) -0.0010(6)
N5 0.0104(7) 0.0138(8) 0.0084(7) 0.0011(6) 0.0020(6) -0.0008(6)
C1 0.0151(9) 0.0179(10) 0.0148(9) 0.0025(8) 0.0061(8) -0.0024(8)
C2 0.0096(8) 0.0106(9) 0.0138(9) -0.0001(7) 0.0045(7) -0.0003(7)
C3 0.0107(9) 0.0146(9) 0.0152(10) -0.0014(8) 0.0022(8) -0.0013(7)
C4 0.0083(8) 0.0122(9) 0.0145(9) -0.0012(7) 0.0009(7) 0.0001(7)
C5 0.0120(9) 0.0229(11) 0.0141(9) -0.0014(8) -0.0018(8) -0.0010(8)
C6 0.0090(8) 0.0118(9) 0.0096(8) -0.0017(7) 0.0032(7) 0.0019(7)
C7 0.0143(9) 0.0216(11) 0.0092(9) -0.0016(8) 0.0010(7) 0.0014(8)
C8 0.0174(10) 0.0209(11) 0.0094(9) 0.0012(8) 0.0039(7) 0.0041(8)
C9 0.0129(9) 0.0174(10) 0.0118(9) 0.0010(7) 0.0052(7) 0.0012(7)
C10 0.0101(8) 0.0101(8) 0.0099(8) 0.0004(7) 0.0034(7) 0.0016(7)
C11 0.0129(9) 0.0214(11) 0.0207(10) 0.0012(9) 0.0102(8) -0.0017(8)
C12 0.0103(9) 0.0099(9) 0.0178(9) 0.0004(7) 0.0055(8) -0.0011(7)
C13 0.0082(9) 0.0161(10) 0.0187(10) 0.0005(8) 0.0022(8) -0.0026(7)
C14 0.0110(9) 0.0117(9) 0.0132(9) 0.0002(7) 0.0013(7) -0.0024(7)
C15 0.0140(9) 0.0245(12) 0.0124(9) 0.0031(8) -0.0018(8) -0.0053(8)
O1S 0.0231(9) 0.0329(10) 0.0145(8) -0.0049(7) -0.0012(7) 0.0091(8)
Br1 0.01690(10) 0.01798(10) 0.01199(9) 0.00184(8) 0.00477(7) 0.00549(8)
Br2 0.01103(9) 0.01616(10) 0.01187(9) -0.00083(7) 0.00214(7) 0.00220(7)

loop_
_atom_type_symbol
_atom_type_description
_atom_type_scat_dispersion_real
_atom_type_scat_dispersion_imag
_atom_type_scat_source
C C 0.0033 0.0016 'International Tables Vol C Tables 4.2.6.8 and 6.1.1.4'
H H 0.0000 0.0000 'International Tables Vol C Tables 4.2.6.8 and 6.1.1.4'
N N 0.0061 0.0033 'International Tables Vol C Tables 4.2.6.8 and 6.1.1.4'
O O 0.0106 0.0060 'International Tables Vol C Tables 4.2.6.8 and 6.1.1.4'
Ni Ni 0.3393 1.1124 'International Tables Vol C Tables 4.2.6.8 and 6.1.1.4'
Br Br -0.2901 2.4595 'International Tables Vol C Tables 4.2.6.8 and 6.1.1.4'

loop_
_geom_angle_atom_site_label_1
_geom_angle_atom_site_label_2
_geom_angle_atom_site_label_3
_geom_angle
O1 Ni1 O2 89.22(6)
O1 Ni1 O3 87.34(6)
O1 Ni1 N1 103.18(7)
O1 Ni1 N5 101.26(7)
O3 Ni1 O2 176.52(6)
O3 Ni1 N1 91.41(7)
N1 Ni1 O2 88.82(7)
N3 Ni1 O1 176.59(7)
N3 Ni1 O2 94.13(7)
N3 Ni1 O3 89.31(7)
N3 Ni1 N1 77.58(7)
N3 Ni1 N5 77.95(7)
N5 Ni1 O2 92.83(7)
N5 Ni1 O3 88.40(7)
N5 Ni1 N1 155.53(6)
Ni1 O1 H1A 119(2)
Ni1 O1 H1B 113(3)
H1A O1 H1B 114(3)
Ni1 O2 H2A 108(2)
Ni1 O2 H2B 117(3)
H2A O2 H2B 107(4)
Ni1 O3 H3A 112(2)
Ni1 O3 H3B 114(2)
H3A O3 H3B 108(3)
N2 N1 Ni1 112.48(12)
C2 N1 Ni1 141.64(14)
C2 N1 N2 105.82(16)
N1 N2 C6 117.23(17)
C4 N2 N1 110.52(16)
C4 N2 C6 132.16(17)
C6 N3 Ni1 119.80(14)
C6 N3 C10 121.05(17)
C10 N3 Ni1 119.11(14)
N5 N4 C10 117.28(16)
C12 N4 N5 110.85(17)
C12 N4 C10 131.29(18)
N4 N5 Ni1 112.36(12)
C14 N5 Ni1 139.61(14)
C14 N5 N4 105.79(16)
H1C C1 H1D 109.5
H1C C1 H1E 109.5
H1D C1 H1E 109.5
C2 C1 H1C 109.5
C2 C1 H1D 109.5
C2 C1 H1E 109.5
N1 C2 C1 121.12(19)
N1 C2 C3 110.45(18)
C3 C2 C1 128.43(18)
C2 C3 H3 126.6
C4 C3 C2 106.84(18)
C4 C3 H3 126.6
N2 C4 C5 125.62(19)
C3 C4 N2 106.38(18)
C3 C4 C5 128.00(19)
C4 C5 H5A 109.5
C4 C5 H5B 109.5
C4 C5 H5C 109.5
H5A C5 H5B 109.5
H5A C5 H5C 109.5
H5B C5 H5C 109.5
N3 C6 N2 112.90(17)
N3 C6 C7 121.54(19)
C7 C6 N2 125.56(19)
C6 C7 H7 121.5
C8 C7 C6 116.9(2)
C8 C7 H7 121.5
C7 C8 H8 118.9
C7 C8 C9 122.25(19)
C9 C8 H8 118.9
C8 C9 H9 121.8
C8 C9 C10 116.39(19)
C10 C9 H9 121.8
N3 C10 N4 113.03(17)
N3 C10 C9 121.75(19)
C9 C10 N4 125.21(18)
H11A C11 H11B 109.5
H11A C11 H11C 109.5
H11B C11 H11C 109.5
C12 C11 H11A 109.5
C12 C11 H11B 109.5
C12 C11 H11C 109.5
N4 C12 C11 125.43(19)
C13 C12 N4 105.91(18)
C13 C12 C11 128.7(2)
C12 C13 H13 126.4
C12 C13 C14 107.11(18)
C14 C13 H13 126.4
N5 C14 C13 110.35(18)
N5 C14 C15 122.30(19)
C13 C14 C15 127.3(2)
C14 C15 H15A 109.5
C14 C15 H15B 109.5
C14 C15 H15C 109.5
H15A C15 H15B 109.5
H15A C15 H15C 109.5
H15B C15 H15C 109.5
H1SA O1S H1SB 106(4)

loop_
_geom_bond_atom_site_label_1
_geom_bond_atom_site_label_2
_geom_bond_distance
Ni1 O1 2.0413(15)
Ni1 O2 2.1134(16)
Ni1 O3 2.0788(16)
Ni1 N1 2.0832(17)
Ni1 N3 2.0051(17)
Ni1 N5 2.0783(17)
O1 H1A 0.82(2)
O1 H1B 0.81(2)
O2 H2A 0.81(2)
O2 H2B 0.79(2)
O3 H3A 0.83(2)
O3 H3B 0.83(2)
N1 N2 1.387(2)
N1 C2 1.330(2)
N2 C4 1.376(3)
N2 C6 1.409(3)
N3 C6 1.332(3)
N3 C10 1.337(2)
N4 N5 1.382(2)
N4 C10 1.410(3)
N4 C12 1.380(3)
N5 C14 1.326(3)
C1 H1C 0.9800
C1 H1D 0.9800
C1 H1E 0.9800
C1 C2 1.495(3)
C2 C3 1.408(3)
C3 H3 0.9500
C3 C4 1.372(3)
C4 C5 1.494(3)
C5 H5A 0.9800
C5 H5B 0.9800
C5 H5C 0.9800
C6 C7 1.392(3)
C7 H7 0.9500
C7 C8 1.385(3)
C8 H8 0.9500
C8 C9 1.391(3)
C9 H9 0.9500
C9 C10 1.394(3)
C11 H11A 0.9800
C11 H11B 0.9800
C11 H11C 0.9800
C11 C12 1.495(3)
C12 C13 1.367(3)
C13 H13 0.9500
C13 C14 1.409(3)
C14 C15 1.494(3)
C15 H15A 0.9800
C15 H15B 0.9800
C15 H15C 0.9800
O1S H1SA 0.82(2)
O1S H1SB 0.83(2)

loop_
_geom_torsion_atom_site_label_1
_geom_torsion_atom_site_label_2
_geom_torsion_atom_site_label_3
_geom_torsion_atom_site_label_4
_geom_torsion
Ni1 N1 N2 C4 -177.41(13)
Ni1 N1 N2 C6 -0.5(2)
Ni1 N1 C2 C1 -2.6(4)
Ni1 N1 C2 C3 176.56(17)
Ni1 N3 C6 N2 1.2(2)
Ni1 N3 C6 C7 -178.76(16)
Ni1 N3 C10 N4 1.9(2)
Ni1 N3 C10 C9 -179.27(16)
Ni1 N5 C14 C13 160.05(18)
Ni1 N5 C14 C15 -19.5(4)
N1 N2 C4 C3 -0.4(2)
N1 N2 C4 C5 -180.0(2)
N1 N2 C6 N3 -0.4(2)
N1 N2 C6 C7 179.56(19)
N1 C2 C3 C4 -0.3(2)
N2 N1 C2 C1 -179.11(18)
N2 N1 C2 C3 0.1(2)
N2 C6 C7 C8 178.5(2)
N3 C6 C7 C8 -1.6(3)
N4 N5 C14 C13 -0.4(2)
N4 N5 C14 C15 -180.0(2)
N4 C12 C13 C14 -0.4(2)
N5 N4 C10 N3 -5.2(2)
N5 N4 C10 C9 176.0(2)
N5 N4 C12 C11 -179.84(19)
N5 N4 C12 C13 0.2(2)
C1 C2 C3 C4 178.8(2)
C2 N1 N2 C4 0.2(2)
C2 N1 N2 C6 177.13(17)
C2 C3 C4 N2 0.5(2)
C2 C3 C4 C5 180.0(2)
C4 N2 C6 N3 175.7(2)
C4 N2 C6 C7 -4.4(4)
C6 N2 C4 C3 -176.7(2)
C6 N2 C4 C5 3.7(4)
C6 N3 C10 N4 -176.09(17)
C6 N3 C10 C9 2.8(3)
C6 C7 C8 C9 2.2(3)
C7 C8 C9 C10 -0.4(3)
C8 C9 C10 N3 -2.1(3)
C8 C9 C10 N4 176.60(19)
C10 N3 C6 N2 179.13(17)
C10 N3 C6 C7 -0.8(3)
C10 N4 N5 Ni1 5.9(2)
C10 N4 N5 C14 172.36(18)
C10 N4 C12 C11 9.4(3)
C10 N4 C12 C13 -170.6(2)
C11 C12 C13 C14 179.6(2)
C12 N4 N5 Ni1 -166.31(13)
C12 N4 N5 C14 0.1(2)
C12 N4 C10 N3 165.1(2)
C12 N4 C10 C9 -13.7(3)
C12 C13 C14 N5 0.5(3)
C12 C13 C14 C15 -179.9(2)
